data_7212186
loop_
_publ_author_name
'Kinuta, Takafumi'
'Yokoyama, Emi'
'Sato, Tomohiro'
'Tajima, Nobuo'
'Kuroda, Reiko'
'Matsubara, Yoshio'
'Imai, Yoshitane'

_publ_section_title
;
 Development of novel thioether compound for spontaneous chiral
 crystallization
;
_journal_issue 5
_journal_name_full CrystEngComm
_journal_page_first 1394
_journal_paper_doi 10.1039/b921416j
_journal_volume 12
_journal_year 2010
_chemical_formula_sum 'C16 H15 N O S'
_chemical_formula_weight 269.35
_chemical_name_systematic
;
?
;
_space_group_IT_number 19
_symmetry_cell_setting orthorhombic
_symmetry_space_group_name_Hall 'P 2ac 2ab'
_symmetry_space_group_name_H-M 'P 21 21 21'
_atom_sites_solution_hydrogens geom
_atom_sites_solution_primary direct
_atom_sites_solution_secondary difmap
_audit_creation_method SHELXL-97
_cell_angle_alpha 90.00
_cell_angle_beta 90.00
_cell_angle_gamma 90.00
_cell_formula_units_Z 4
_cell_length_a 7.6159(5)
_cell_length_b 10.3651(7)
_cell_length_c 17.2948(12)
_cell_measurement_reflns_used 3143
_cell_measurement_temperature 120(2)
_cell_measurement_theta_max 28.29
_cell_measurement_theta_min 2.29
_cell_volume 1365.24(16)
_computing_cell_refinement 'Bruker SAINT'
_computing_data_collection 'Bruker SMART'
_computing_data_reduction 'Bruker SAINT'
_computing_structure_refinement 'SHELXL-97 (Sheldrick, 1997)'
_computing_structure_solution 'SHELXS-97 (Sheldrick, 1997)'
_diffrn_ambient_temperature 120(2)
_diffrn_measured_fraction_theta_full 0.998
_diffrn_measured_fraction_theta_max 0.998
_diffrn_measurement_device_type 'CCD area detector'
_diffrn_measurement_method 'omega scans'
_diffrn_radiation_monochromator graphite
_diffrn_radiation_source 'fine-focus sealed tube'
_diffrn_radiation_type MoK\a
_diffrn_radiation_wavelength 0.71073
_diffrn_reflns_av_R_equivalents 0.0189
_diffrn_reflns_av_sigmaI/netI 0.0262
_diffrn_reflns_limit_h_max 10
_diffrn_reflns_limit_h_min -7
_diffrn_reflns_limit_k_max 13
_diffrn_reflns_limit_k_min -13
_diffrn_reflns_limit_l_max 23
_diffrn_reflns_limit_l_min -22
_diffrn_reflns_number 10197
_diffrn_reflns_theta_full 28.29
_diffrn_reflns_theta_max 28.29
_diffrn_reflns_theta_min 2.29
_exptl_absorpt_coefficient_mu 0.228
_exptl_absorpt_correction_T_max 0.9732
_exptl_absorpt_correction_T_min 0.9044
_exptl_absorpt_correction_type empirical
_exptl_absorpt_process_details 'Bruker SADABS'
_exptl_crystal_colour colorless
_exptl_crystal_density_diffrn 1.310
_exptl_crystal_density_method 'not measured'
_exptl_crystal_description plate
_exptl_crystal_F_000 568
_exptl_crystal_size_max 0.45
_exptl_crystal_size_mid 0.40
_exptl_crystal_size_min 0.12
_refine_diff_density_max 0.284
_refine_diff_density_min -0.192
_refine_diff_density_rms 0.044
_refine_ls_abs_structure_details 'Flack H D (1983), Acta Cryst. A39, 876-881'
_refine_ls_abs_structure_Flack -0.07(5)
_refine_ls_extinction_method none
_refine_ls_goodness_of_fit_ref 1.000
_refine_ls_hydrogen_treatment mixed
_refine_ls_matrix_type full
_refine_ls_number_parameters 173
_refine_ls_number_reflns 3379
_refine_ls_number_restraints 0
_refine_ls_restrained_S_all 1.000
_refine_ls_R_factor_all 0.0323
_refine_ls_R_factor_gt 0.0303
_refine_ls_shift/su_max 0.001
_refine_ls_shift/su_mean 0.000
_refine_ls_structure_factor_coef Fsqd
_refine_ls_weighting_details 'calc w=1/[\s^2^(Fo^2^)+(0.0512P)^2^+0.0000P] where P=(Fo^2^+2Fc^2^)/3'
_refine_ls_weighting_scheme calc
_refine_ls_wR_factor_gt 0.0754
_refine_ls_wR_factor_ref 0.0762
_reflns_number_gt 3143
_reflns_number_total 3379
_reflns_threshold_expression >2sigma(I)
_cod_data_source_file b921416j.txt
_cod_data_source_block imai913_4
_cod_depositor_comments
;
The following automatic conversions were performed:

'_symmetry_cell_setting' value 'Orthorhombic' changed to
'orthorhombic' according to
/home/saulius/struct/CIF-dictionaries/cif_core.dic dictionary named
'cif_core.dic' version 2.4.2 from 2011-04-26.

Automatic conversion script
Id: cif_fix_values 1891 2012-01-12 08:04:46Z andrius 
;
_cod_original_sg_symbol_H-M P2(1)2(1)2(1)
_cod_database_code 7212186

loop_
_symmetry_equiv_pos_as_xyz
'x, y, z'
'-x+1/2, -y, z+1/2'
'x+1/2, -y+1/2, -z'
'-x, y+1/2, -z+1/2'

loop_
_atom_site_label
_atom_site_type_symbol
_atom_site_fract_x
_atom_site_fract_y
_atom_site_fract_z
_atom_site_U_iso_or_equiv
_atom_site_adp_type
_atom_site_occupancy
_atom_site_symmetry_multiplicity
_atom_site_calc_flag
_atom_site_refinement_flags
O1 O 0.39769(13) 0.10192(9) 0.41508(6) 0.0270(2) Uani 1 1 d .
C1 C 0.26883(17) 0.17146(12) 0.41266(7) 0.0208(3) Uani 1 1 d .
C2 C 0.10361(18) 0.13322(12) 0.37339(7) 0.0207(3) Uani 1 1 d .
C3 C -0.02322(17) 0.21985(14) 0.35681(7) 0.0229(3) Uani 1 1 d .
C4 C -0.00285(19) 0.36104(14) 0.37625(8) 0.0255(3) Uani 1 1 d .
H4A H -0.0768 0.3810 0.4218 0.031 Uiso 1 1 calc R
H4B H -0.0470 0.4130 0.3323 0.031 Uiso 1 1 calc R
C5 C 0.18481(18) 0.40108(14) 0.39351(9) 0.0270(3) Uani 1 1 d .
H5A H 0.1859 0.4882 0.4170 0.032 Uiso 1 1 calc R
H5B H 0.2532 0.4043 0.3449 0.032 Uiso 1 1 calc R
C6 C 0.26823(19) 0.30413(14) 0.44913(8) 0.0265(3) Uani 1 1 d .
H6A H 0.3901 0.3308 0.4611 0.032 Uiso 1 1 calc R
H6B H 0.2010 0.3020 0.4981 0.032 Uiso 1 1 calc R
C7 C -0.1952(2) 0.18635(17) 0.31915(9) 0.0343(3) Uani 1 1 d .
H7A H -0.1999 0.0933 0.3094 0.051 Uiso 1 1 calc R
H7B H -0.2058 0.2329 0.2701 0.051 Uiso 1 1 calc R
H7C H -0.2920 0.2110 0.3534 0.051 Uiso 1 1 calc R
S8 S 0.08287(5) -0.03061(3) 0.345105(19) 0.02558(9) Uani 1 1 d .
N9 N 0.08385(14) -0.04293(10) 0.49975(6) 0.0205(2) Uani 1 1 d .
C10 C 0.06348(18) -0.10931(12) 0.43561(7) 0.0213(3) Uani 1 1 d .
C11 C 0.02613(19) -0.24410(13) 0.43234(8) 0.0269(3) Uani 1 1 d .
H11 H 0.0094 -0.2864 0.3842 0.032 Uiso 1 1 calc R
C12 C 0.0152(2) -0.31048(13) 0.50003(8) 0.0274(3) Uani 1 1 d .
H12 H -0.0104 -0.4002 0.4996 0.033 Uiso 1 1 calc R
C13 C 0.03951(17) -0.30887(13) 0.64385(8) 0.0274(3) Uani 1 1 d .
H13 H 0.0197 -0.3993 0.6463 0.033 Uiso 1 1 calc R
C14 C 0.06563(19) -0.24038(14) 0.71055(8) 0.0285(3) Uani 1 1 d .
H14 H 0.0655 -0.2838 0.7589 0.034 Uiso 1 1 calc R
C15 C 0.09264(19) -0.10603(14) 0.70795(8) 0.0262(3) Uani 1 1 d .
H15 H 0.1083 -0.0593 0.7547 0.031 Uiso 1 1 calc R
C16 C 0.09649(17) -0.04197(13) 0.63850(7) 0.0228(3) Uani 1 1 d .
H16 H 0.1148 0.0487 0.6374 0.027 Uiso 1 1 calc R
C17 C 0.07320(17) -0.11085(12) 0.56830(7) 0.0194(2) Uani 1 1 d .
C18 C 0.04197(16) -0.24547(12) 0.57111(8) 0.0222(3) Uani 1 1 d .

loop_
_atom_site_aniso_label
_atom_site_aniso_U_11
_atom_site_aniso_U_22
_atom_site_aniso_U_33
_atom_site_aniso_U_23
_atom_site_aniso_U_13
_atom_site_aniso_U_12
O1 0.0253(5) 0.0244(5) 0.0311(5) 0.0010(4) -0.0004(4) 0.0043(4)
C1 0.0230(6) 0.0206(6) 0.0186(6) 0.0032(5) 0.0022(5) -0.0002(5)
C2 0.0244(7) 0.0198(6) 0.0178(5) 0.0004(5) 0.0017(5) -0.0017(5)
C3 0.0225(6) 0.0270(7) 0.0193(7) 0.0025(5) 0.0024(5) 0.0002(5)
C4 0.0257(7) 0.0240(7) 0.0267(7) 0.0039(6) 0.0026(5) 0.0066(6)
C5 0.0263(7) 0.0193(7) 0.0353(8) -0.0013(6) 0.0039(6) 0.0016(5)
C6 0.0236(7) 0.0240(7) 0.0318(7) -0.0050(6) -0.0025(5) 0.0003(6)
C7 0.0274(8) 0.0394(9) 0.0359(8) 0.0008(7) -0.0076(6) 0.0003(6)
S8 0.03678(19) 0.02067(15) 0.01929(15) -0.00190(13) 0.00093(14) -0.00343(14)
N9 0.0221(5) 0.0180(5) 0.0213(5) -0.0003(4) 0.0019(4) -0.0011(5)
C10 0.0230(7) 0.0188(6) 0.0222(6) -0.0002(5) 0.0027(5) -0.0003(5)
C11 0.0356(8) 0.0206(6) 0.0244(7) -0.0054(5) 0.0035(6) -0.0038(6)
C12 0.0336(7) 0.0165(6) 0.0321(7) -0.0025(6) 0.0075(6) -0.0045(5)
C13 0.0283(7) 0.0227(6) 0.0312(8) 0.0036(6) 0.0053(6) -0.0022(5)
C14 0.0271(7) 0.0327(8) 0.0255(7) 0.0075(6) 0.0019(6) -0.0003(6)
C15 0.0224(7) 0.0336(7) 0.0226(6) -0.0026(5) -0.0015(6) -0.0003(6)
C16 0.0207(6) 0.0227(6) 0.0251(6) -0.0021(5) 0.0004(5) -0.0026(5)
C17 0.0167(6) 0.0187(6) 0.0229(6) 0.0006(5) 0.0021(5) 0.0006(5)
C18 0.0200(7) 0.0196(6) 0.0272(7) 0.0002(5) 0.0037(5) -0.0012(5)

loop_
_atom_type_symbol
_atom_type_description
_atom_type_scat_dispersion_real
_atom_type_scat_dispersion_imag
_atom_type_scat_source
C C 0.0033 0.0016 'International Tables Vol C Tables 4.2.6.8 and 6.1.1.4'
H H 0.0000 0.0000 'International Tables Vol C Tables 4.2.6.8 and 6.1.1.4'
N N 0.0061 0.0033 'International Tables Vol C Tables 4.2.6.8 and 6.1.1.4'
O O 0.0106 0.0060 'International Tables Vol C Tables 4.2.6.8 and 6.1.1.4'
S S 0.1246 0.1234 'International Tables Vol C Tables 4.2.6.8 and 6.1.1.4'

loop_
_geom_angle_atom_site_label_1
_geom_angle_atom_site_label_2
_geom_angle_atom_site_label_3
_geom_angle
O1 C1 C2 122.74(12)
O1 C1 C6 121.73(12)
C2 C1 C6 115.53(11)
C3 C2 C1 121.77(12)
C3 C2 S8 120.96(10)
C1 C2 S8 117.22(9)
C2 C3 C7 124.19(13)
C2 C3 C4 121.61(12)
C7 C3 C4 114.20(12)
C3 C4 C5 113.93(12)
C4 C5 C6 109.58(12)
C1 C6 C5 109.65(11)
C10 S8 C2 101.80(6)
C10 N9 C17 116.79(11)
N9 C10 C11 124.72(12)
N9 C10 S8 119.66(10)
C11 C10 S8 115.63(10)
C12 C11 C10 118.24(13)
C11 C12 C18 119.83(12)
C14 C13 C18 120.32(13)
C13 C14 C15 120.46(13)
C16 C15 C14 120.62(12)
C15 C16 C17 120.16(12)
N9 C17 C16 118.07(11)
N9 C17 C18 122.78(12)
C16 C17 C18 119.15(12)
C13 C18 C17 119.26(13)
C13 C18 C12 123.16(12)
C17 C18 C12 117.58(12)

loop_
_geom_bond_atom_site_label_1
_geom_bond_atom_site_label_2
_geom_bond_distance
O1 C1 1.2184(16)
C1 C2 1.4838(18)
C1 C6 1.5129(19)
C2 C3 1.3496(19)
C2 S8 1.7742(13)
C3 C7 1.5035(19)
C3 C4 1.5096(19)
C4 C5 1.518(2)
C5 C6 1.529(2)
S8 C10 1.7713(13)
N9 C10 1.3145(16)
N9 C17 1.3813(16)
C10 C11 1.4269(18)
C11 C12 1.3605(19)
C12 C18 1.4166(19)
C13 C14 1.369(2)
C13 C18 1.4194(19)
C14 C15 1.408(2)
C15 C16 1.3727(18)
C16 C17 1.4196(18)
C17 C18 1.4163(18)
